data_4344107
loop_
_publ_author_name
'Budonec, P.'
'Kaucic, V.'

_publ_section_title
;
 Reinvestigation of the crystal structure of indium trifluoride trihydrate
;
_journal_name_full 'Inorganic and Nuclear Chemistry Letters'
_journal_page_first 79
_journal_page_last 81
_journal_volume 14
_journal_year 1978
_chemical_formula_sum 'F3 H6 In O3'
_chemical_name_systematic 'In F3 (H2 O)3'
_space_group_IT_number 85
_symmetry_space_group_name_Hall '-P 4a'
_symmetry_space_group_name_H-M 'P 4/n :2'
_cell_angle_alpha 90
_cell_angle_beta 90
_cell_angle_gamma 90
_cell_formula_units_Z 2
_cell_length_a 7.945
_cell_length_b 7.945
_cell_length_c 4.13
_cell_volume 260.698
_citation_journal_id_ASTM INUCAF
_cod_data_source_file Budonec_INUCAF_1978_245.cif
_cod_data_source_block H6F3In1O3
_cod_original_cell_volume 260.6981
_cod_original_formula_sum 'H6 F3 In1 O3'
_cod_database_code 4344107

loop_
_symmetry_equiv_pos_as_xyz
x,y,z
-y+1/2,x,z
-x+1/2,-y+1/2,z
y,-x+1/2,z
-x,-y,-z
y-1/2,-x,-z
x-1/2,y-1/2,-z
-y,x-1/2,-z

loop_
_atom_site_label
_atom_site_type_symbol
_atom_site_fract_x
_atom_site_fract_y
_atom_site_fract_z
_atom_site_occupancy
_atom_site_U_iso_or_equiv
In1 In+3 0.25 0.25 0.16261 1 0.0
F2 F-1 0.14033 0.48685 0.15028 0.5 0.0
O2 O-2 0.14033 0.48685 0.15028 0.5 0.0
F1 F-1 0.25 0.25 0.66068 1 0.0
O1 O-2 0.25 0.75 0.5 1 0.0
